data_4321012
loop_
_publ_author_name
'Kuang-Hway Yih'
'Gene-Hsiang Lee'
'Yu Wang'

_publ_section_title
;
 Synthesis and Structural Characterization of Configurational Isomers of
 Tungsten-Palladium Complexes with Bridging
 Diphenyl(dithioalkoxycarbonyl)phosphine as a Ligand and Phosphine
 Transfer from Tungsten to Palladium
;
_journal_name_full 'Inorganic Chemistry'
_journal_page_first 2445
_journal_page_last 2451
_journal_paper_doi 10.1021/ic9904438
_journal_volume 39
_journal_year 2000
_chemical_formula_moiety 'C64 H56 P4 S4 Pd2 '
_chemical_formula_sum 'C64 H56 P4 Pd2 S4'
_chemical_formula_weight 1290.07
_chemical_name_systematic ?
_space_group_IT_number 13
_symmetry_cell_setting monoclinic
_symmetry_space_group_name_Hall '-P 2yc'
_symmetry_space_group_name_H-M 'P 1 2/c 1'
_cell_angle_alpha 90.0
_cell_angle_beta 104.854(16)
_cell_angle_gamma 90.0
_cell_formula_units_Z 2
_cell_length_a 15.016(3)
_cell_length_b 9.848(3)
_cell_length_c 20.528(4)
_cell_measurement_reflns_used 25
_cell_measurement_temperature 298
_cell_measurement_theta_max 12.97
_cell_measurement_theta_min 9.47
_cell_volume 2934.2(12)
_computing_cell_refinement 'NONIUS CAD4'
_computing_data_collection 'NONIUS CAD4'
_computing_data_reduction 'NRCVAX DATRD2'
_computing_molecular_graphics 'NRCVAX ORTEP'
_computing_publication_material 'NRCVAX TABLES'
_computing_structure_refinement 'NRCVAX LSTSQ'
_computing_structure_solution 'NRCVAX SOLVER'
_diffrn_ambient_temperature 298
_diffrn_measurement_device 'Nonius CAD-4    '
_diffrn_measurement_method 'Theta/2theta scan b/P/b '
_diffrn_radiation_monochromator graphite
_diffrn_radiation_source 'xray tube'
_diffrn_radiation_type 'Molybdenum K\a'
_diffrn_radiation_wavelength 0.71073
_diffrn_reflns_av_R_equivalents 0.000
_diffrn_reflns_limit_h_max 15
_diffrn_reflns_limit_h_min -16
_diffrn_reflns_limit_k_max 10
_diffrn_reflns_limit_k_min 0
_diffrn_reflns_limit_l_max 22
_diffrn_reflns_limit_l_min 0
_diffrn_reflns_number 3855
_diffrn_reflns_theta_max 22.50
_diffrn_reflns_theta_min 0.00
_diffrn_standards_decay_% 0.0
_diffrn_standards_interval_time 60
_diffrn_standards_number 3
_exptl_absorpt_coefficient_mu 0.88
_exptl_absorpt_correction_T_max 0.7655
_exptl_absorpt_correction_T_min 0.7176
_exptl_absorpt_correction_type empirical
_exptl_crystal_density_diffrn 1.460
_exptl_crystal_F_000 1309.20
_exptl_crystal_size_max 0.40
_exptl_crystal_size_mid 0.40
_exptl_crystal_size_min 0.30
_refine_diff_density_max 0.40
_refine_diff_density_min -0.47
_refine_ls_extinction_coef 9329(215)
_refine_ls_extinction_method Larson
_refine_ls_goodness_of_fit_obs 1.57
_refine_ls_matrix_type atomblock
_refine_ls_number_parameters 335
_refine_ls_number_reflns 2929
_refine_ls_R_factor_all 0.054
_refine_ls_R_factor_obs 0.034
_refine_ls_shift/esd_max 0.022
_refine_ls_structure_factor_coef F
_refine_ls_weighting_details 'w = 1/(\s^2^(F)+0.0001F^2^)'
_refine_ls_weighting_scheme calc
_refine_ls_wR_factor_all 0.039
_refine_ls_wR_factor_obs 0.037
_reflns_number_observed 2929
_reflns_number_total 3855
_reflns_observed_criterion 'Inet > 2.0\s(Inet)'
_cod_data_source_file ic9904438_1.cif
_cod_data_source_block ic2699
_cod_depositor_comments
;
The following automatic conversions were performed:

'_symmetry_cell_setting' value 'Monoclinic' changed to 'monoclinic'
according to the built-in table from CIF Core dictionary named
'cif_core.dic' version 2.4.1 from 2010-06-29.

Automatic conversion script
Id: cif_fix_values 1646 2011-03-28 12:23:43Z adriana 

The following automatic conversions were performed:

'_refine_ls_weighting_scheme' value '1/(\s^2^(F)+0.0001F^2^)' was
changed to 'calc'. New tag '_refine_ls_weighting_details' was
created. The value of the new tag was set to 'w =
1/(\s^2^(F)+0.0001F^2^)'.

Automatic conversion script
Id: cif_fix_values 3143 2015-03-26 13:38:13Z robertas 
;
_cod_original_sg_symbol_H-M 'P 2/c'
_cod_original_formula_sum 'C64 H56 P4 S4 Pd2 '
_cod_database_code 4321012

loop_
_symmetry_equiv_pos_as_xyz
x,y,z
-x,-y,-z
-x,y,1/2-z
x,-y,1/2+z

loop_
_atom_site_aniso_label
_atom_site_aniso_U_11
_atom_site_aniso_U_22
_atom_site_aniso_U_33
_atom_site_aniso_U_12
_atom_site_aniso_U_13
_atom_site_aniso_U_23
_atom_site_aniso_type_symbol
Pd 0.03451(21) 0.03354(22) 0.02402(20) -0.00037(21) 0.00599(17) -0.00004(20) Pd
P1 0.0387(8) 0.0303(9) 0.0240(7) 0.0012(6) 0.0095(6) -0.0003(6) P
P2 0.0368(8) 0.0439(9) 0.0391(9) -0.0024(7) 0.0057(7) 0.0025(7) P
S1 0.0450(8) 0.0501(10) 0.0242(7) -0.0023(7) 0.0060(6) -0.0010(7) S
S2 0.0582(10) 0.0314(8) 0.0416(9) 0.0007(7) 0.0144(7) 0.0039(7) S
C1 0.041(3) 0.031(3) 0.020(3) 0.0008(25) 0.0073(24) 0.0036(23) C
C2 0.076(5) 0.041(4) 0.079(5) 0.014(4) 0.027(4) 0.009(4) C
C3 0.039(3) 0.033(3) 0.038(3) 0.000(3) 0.019(3) 0.000(3) C
C4 0.056(4) 0.049(4) 0.037(3) -0.003(3) 0.018(3) -0.006(3) C
C5 0.073(5) 0.056(4) 0.048(4) -0.019(4) 0.033(3) -0.021(3) C
C6 0.077(5) 0.058(5) 0.093(5) -0.002(4) 0.052(4) -0.023(4) C
C7 0.055(4) 0.058(4) 0.092(5) 0.008(4) 0.026(4) -0.011(4) C
C8 0.052(4) 0.043(4) 0.057(4) -0.002(3) 0.020(3) -0.006(3) C
C9 0.040(3) 0.038(3) 0.034(3) -0.002(3) 0.010(3) 0.004(3) C
C10 0.163(8) 0.047(4) 0.063(5) 0.001(5) 0.062(5) 0.007(4) C
C11 0.175(9) 0.066(5) 0.074(5) 0.000(6) 0.064(6) 0.030(4) C
C12 0.091(5) 0.047(5) 0.083(5) -0.004(4) 0.006(4) 0.028(4) C
C13 0.121(7) 0.046(4) 0.087(6) 0.015(5) 0.025(5) 0.007(4) C
C14 0.112(6) 0.041(4) 0.064(5) 0.018(4) 0.042(4) 0.014(3) C
C15 0.043(4) 0.058(4) 0.057(4) -0.008(3) 0.008(3) 0.012(3) C
C16 0.093(6) 0.098(6) 0.065(5) -0.041(5) 0.033(4) -0.011(4) C
C17 0.112(7) 0.132(8) 0.065(5) -0.052(6) 0.035(5) -0.010(5) C
C18 0.156(9) 0.131(8) 0.083(6) -0.026(7) 0.041(6) 0.041(6) C
C19 0.321(17) 0.104(8) 0.149(10) -0.074(10) 0.102(11) 0.039(7) C
C20 0.229(12) 0.078(6) 0.098(7) -0.025(7) 0.066(7) 0.019(6) C
C21 0.034(3) 0.054(4) 0.045(3) -0.002(3) 0.011(3) 0.003(3) C
C22 0.057(4) 0.098(6) 0.088(5) 0.020(4) 0.030(4) 0.035(5) C
C23 0.071(5) 0.133(8) 0.129(7) 0.044(5) 0.055(5) 0.036(6) C
C24 0.078(5) 0.092(6) 0.108(6) 0.041(5) 0.034(5) 0.030(5) C
C25 0.072(5) 0.093(6) 0.107(6) 0.024(5) 0.024(5) 0.052(5) C
C26 0.050(4) 0.087(6) 0.094(6) 0.015(4) 0.027(4) 0.040(5) C
C27 0.051(4) 0.041(4) 0.043(4) -0.003(3) -0.001(3) 0.000(3) C
C28 0.063(5) 0.069(5) 0.084(5) 0.004(4) -0.009(4) -0.022(4) C
C29 0.091(6) 0.085(6) 0.088(6) 0.000(5) -0.027(5) -0.028(5) C
C30 0.126(7) 0.059(5) 0.058(5) 0.005(5) -0.005(4) -0.020(4) C
C31 0.094(5) 0.053(4) 0.064(5) 0.003(4) 0.026(4) -0.011(4) C
C32 0.063(4) 0.051(4) 0.049(4) -0.004(3) 0.009(3) 0.000(3) C

loop_
_atom_site_label
_atom_site_fract_x
_atom_site_fract_y
_atom_site_fract_z
_atom_site_U_iso_or_equiv
_atom_site_thermal_displace_type
_atom_site_calc_flag
_atom_site_refinement_flags
_atom_site_type_symbol
Pd 0.36416(3) 0.22636(4) 0.199761(19) 0.03096(22) Uani ? . Pd
P1 0.42317(9) 0.24846(13) 0.31478(6) 0.0307(8) Uani ? . P
P2 0.22339(10) 0.11158(16) 0.18076(7) 0.0406(8) Uani ? . P
S1 0.37813(9) 0.24656(15) 0.09137(6) 0.0403(9) Uani ? . S
S2 0.47151(11) 0.50231(15) 0.16143(7) 0.0434(9) Uani ? . S
C1 0.4608(3) 0.3211(5) 0.15628(23) 0.031(3) Uani ? . C
C2 0.3635(5) 0.5564(6) 0.1722(3) 0.064(4) Uani ? . C
C3 0.3613(4) 0.3540(5) 0.3619(3) 0.035(3) Uani ? . C
C4 0.3976(4) 0.3853(6) 0.4293(3) 0.046(4) Uani ? . C
C5 0.3526(4) 0.4693(6) 0.4635(3) 0.056(4) Uani ? . C
C6 0.2710(5) 0.5240(7) 0.4308(4) 0.070(5) Uani ? . C
C7 0.2328(4) 0.4967(7) 0.3640(4) 0.067(5) Uani ? . C
C8 0.2782(4) 0.4115(6) 0.3294(3) 0.049(4) Uani ? . C
C9 0.4270(4) 0.0806(5) 0.3522(3) 0.037(3) Uani ? . C
C10 0.4141(6) 0.0512(7) 0.4138(3) 0.085(6) Uani ? . C
C11 0.4133(7) -0.0799(8) 0.4359(4) 0.099(7) Uani ? . C
C12 0.4254(5) -0.1849(7) 0.3984(4) 0.077(5) Uani ? . C
C13 0.4357(6) -0.1604(7) 0.3362(4) 0.085(6) Uani ? . C
C14 0.4363(5) -0.0278(6) 0.3136(3) 0.068(5) Uani ? . C
C15 0.1854(4) 0.0112(6) 0.2434(3) 0.054(4) Uani ? . C
C16 0.1885(5) 0.0615(8) 0.3041(3) 0.083(5) Uani ? . C
C17 0.1596(6) -0.0114(10) 0.3538(4) 0.101(6) Uani ? . C
C18 0.1283(7) -0.1339(10) 0.3407(4) 0.121(7) Uani ? . C
C19 0.1254(9) -0.1905(10) 0.2806(6) 0.184(12) Uani ? . C
C20 0.1543(8) -0.1191(9) 0.2312(4) 0.131(9) Uani ? . C
C21 0.1311(4) 0.2348(6) 0.1523(3) 0.044(4) Uani ? . C
C22 0.0512(4) 0.2327(8) 0.1720(4) 0.079(5) Uani ? . C
C23 -0.0136(5) 0.3323(9) 0.1505(4) 0.106(7) Uani ? . C
C24 0.0005(5) 0.4364(8) 0.1106(4) 0.091(6) Uani ? . C
C25 0.0772(5) 0.4373(8) 0.0887(4) 0.090(6) Uani ? . C
C26 0.1427(4) 0.3352(8) 0.1102(4) 0.075(5) Uani ? . C
C27 0.2077(4) -0.0079(6) 0.1110(3) 0.047(4) Uani ? . C
C28 0.1220(5) -0.0429(7) 0.0700(4) 0.077(5) Uani ? . C
C29 0.1146(5) -0.1415(8) 0.0210(4) 0.097(6) Uani ? . C
C30 0.1901(6) -0.2047(7) 0.0118(3) 0.086(5) Uani ? . C
C31 0.2746(5) -0.1707(7) 0.0500(3) 0.070(5) Uani ? . C
C32 0.2832(4) -0.0723(6) 0.0990(3) 0.055(4) Uani ? . C
H2a 0.361 0.653 0.176 0.0744 Uiso ? . H
H2b 0.314 0.528 0.135 0.0744 Uiso ? . H
H2c 0.352 0.518 0.212 0.0744 Uiso ? . H
H4 0.457 0.346 0.453 0.0607 Uiso ? . H
H5 0.380 0.490 0.511 0.0704 Uiso ? . H
H6 0.238 0.582 0.455 0.0848 Uiso ? . H
H7 0.173 0.536 0.340 0.0808 Uiso ? . H
H8 0.251 0.393 0.282 0.0630 Uiso ? . H
H10 0.407 0.127 0.443 0.0976 Uiso ? . H
H11 0.405 -0.096 0.481 0.1084 Uiso ? . H
H12 0.425 -0.276 0.416 0.0831 Uiso ? . H
H13 0.444 -0.236 0.307 0.0931 Uiso ? . H
H14 0.443 -0.012 0.268 0.0772 Uiso ? . H
H16 0.214 0.153 0.316 0.0938 Uiso ? . H
H17 0.164 0.030 0.398 0.1080 Uiso ? . H
H18 0.106 -0.181 0.376 0.1293 Uiso ? . H
H19 0.102 -0.283 0.273 0.1877 Uiso ? . H
H20 0.151 -0.164 0.186 0.1425 Uiso ? . H
H22 0.040 0.158 0.201 0.0905 Uiso ? . H
H23 -0.072 0.327 0.163 0.1159 Uiso ? . H
H24 -0.044 0.510 0.099 0.0992 Uiso ? . H
H25 0.087 0.508 0.058 0.0974 Uiso ? . H
H26 0.198 0.335 0.094 0.0850 Uiso ? . H
H28 0.067 0.002 0.077 0.0829 Uiso ? . H
H29 0.053 -0.166 -0.007 0.0984 Uiso ? . H
H30 0.183 -0.274 -0.023 0.0902 Uiso ? . H
H31 0.330 -0.215 0.043 0.0844 Uiso ? . H
H32 0.344 -0.048 0.127 0.0691 Uiso ? . H

loop_
_atom_type_symbol
_atom_type_description
_atom_type_scat_dispersion_real
_atom_type_scat_dispersion_imag
_atom_type_scat_source
C ? 0.002 0.002 'International Tables Vol. IV Table 2.2B'
H ? 0.000 0.000 'International Tables Vol. IV Table 2.2B'
P ? 0.090 0.095 'International Tables Vol. IV Table 2.2B'
S ? 0.110 0.124 'International Tables Vol. IV Table 2.2B'
Pd ? -1.177 1.007 'International Tables Vol. IV Table 2.2B'

loop_
_geom_angle_atom_site_label_1
_geom_angle_atom_site_label_2
_geom_angle_atom_site_label_3
_geom_angle
_geom_angle_site_symmetry_1
_geom_angle_site_symmetry_2
_geom_angle_site_symmetry_3
_geom_angle_publ_flag
P1 Pd P2 108.02(5) ? ? ? ?
P1 Pd S1 151.15(5) ? ? ? ?
P1 Pd C1 105.43(13) ? ? ? ?
P2 Pd S1 100.56(5) ? ? ? ?
P2 Pd C1 146.54(13) ? ? ? ?
S1 Pd C1 46.13(13) ? ? ? ?
Pd P1 C1a 116.81(16) ? ? ? ?
Pd P1 C3 118.75(18) ? ? ? ?
Pd P1 C9 107.96(17) ? ? ? ?
C1a P1 C3 100.15(23) ? ? ? ?
C1a P1 C9 107.03(23) ? ? ? ?
C3 P1 C9 105.02(23) ? ? ? ?
Pd P2 C15 125.20(19) ? ? ? ?
Pd P2 C21 108.20(19) ? ? ? ?
Pd P2 C27 111.84(20) ? ? ? ?
C15 P2 C21 103.7(3) ? ? ? ?
C15 P2 C27 101.7(3) ? ? ? ?
C21 P2 C27 104.1(3) ? ? ? ?
Pd S1 C1 61.14(16) ? ? ? ?
C1 S2 C2 103.6(3) ? ? ? ?
Pd C1 P1a 112.97(23) ? ? ? ?
Pd C1 S1 72.73(18) ? ? ? ?
Pd C1 S2 118.50(25) ? ? ? ?
P1a C1 S1 121.1(3) ? ? ? ?
P1a C1 S2 107.8(3) ? ? ? ?
S1 C1 S2 120.2(3) ? ? ? ?
P1 C3 C4 122.1(4) ? ? ? ?
P1 C3 C8 119.8(4) ? ? ? ?
C4 C3 C8 118.0(5) ? ? ? ?
C3 C4 C5 121.8(5) ? ? ? ?
C4 C5 C6 119.3(5) ? ? ? ?
C5 C6 C7 120.9(6) ? ? ? ?
C6 C7 C8 119.8(6) ? ? ? ?
C3 C8 C7 120.2(5) ? ? ? ?
P1 C9 C10 126.2(4) ? ? ? ?
P1 C9 C14 117.8(4) ? ? ? ?
C10 C9 C14 115.8(5) ? ? ? ?
C9 C10 C11 121.7(6) ? ? ? ?
C10 C11 C12 121.8(6) ? ? ? ?
C11 C12 C13 118.5(6) ? ? ? ?
C12 C13 C14 119.8(7) ? ? ? ?
C9 C14 C13 122.4(6) ? ? ? ?
P2 C15 C16 121.1(5) ? ? ? ?
P2 C15 C20 122.2(5) ? ? ? ?
C16 C15 C20 116.7(6) ? ? ? ?
C15 C16 C17 123.2(7) ? ? ? ?
C16 C17 C18 119.2(7) ? ? ? ?
C17 C18 C19 120.1(7) ? ? ? ?
C18 C19 C20 121.1(9) ? ? ? ?
C15 C20 C19 119.8(8) ? ? ? ?
P2 C21 C22 123.5(5) ? ? ? ?
P2 C21 C26 118.6(4) ? ? ? ?
C22 C21 C26 117.9(6) ? ? ? ?
C21 C22 C23 120.0(6) ? ? ? ?
C22 C23 C24 121.6(6) ? ? ? ?
C23 C24 C25 119.1(6) ? ? ? ?
C24 C25 C26 119.1(6) ? ? ? ?
C21 C26 C25 122.2(6) ? ? ? ?
P2 C27 C28 123.3(5) ? ? ? ?
P2 C27 C32 119.4(4) ? ? ? ?
C28 C27 C32 117.2(6) ? ? ? ?
C27 C28 C29 120.3(6) ? ? ? ?
C28 C29 C30 120.8(7) ? ? ? ?
C29 C30 C31 120.1(6) ? ? ? ?
C30 C31 C32 119.8(6) ? ? ? ?
C27 C32 C31 121.8(6) ? ? ? ?

loop_
_geom_bond_atom_site_label_1
_geom_bond_atom_site_label_2
_geom_bond_distance
_geom_bond_site_symmetry_1
_geom_bond_site_symmetry_2
_geom_bond_publ_flag
Pd P1 2.3097(14) ? ? ?
Pd P2 2.3400(16) ? ? ?
Pd S1 2.2963(14) ? ? ?
Pd C1 2.106(5) ? ? ?
P1 C1a 1.836(5) ? ? ?
P1 C3 1.828(5) ? ? ?
P1 C9 1.817(5) ? ? ?
P2 C15 1.824(6) ? ? ?
P2 C21 1.822(6) ? ? ?
P2 C27 1.822(6) ? ? ?
S1 C1 1.734(5) ? ? ?
S2 C1 1.793(5) ? ? ?
S2 C2 1.774(7) ? ? ?
C1 P1a 1.836(5) ? ? ?
C3 C4 1.385(7) ? ? ?
C3 C8 1.377(8) ? ? ?
C4 C5 1.370(8) ? ? ?
C5 C6 1.349(10) ? ? ?
C6 C7 1.371(10) ? ? ?
C7 C8 1.386(8) ? ? ?
C9 C10 1.359(8) ? ? ?
C9 C14 1.357(8) ? ? ?
C10 C11 1.369(10) ? ? ?
C11 C12 1.329(11) ? ? ?
C12 C13 1.347(10) ? ? ?
C13 C14 1.386(9) ? ? ?
C15 C16 1.331(9) ? ? ?
C15 C20 1.367(11) ? ? ?
C16 C17 1.404(10) ? ? ?
C17 C18 1.298(13) ? ? ?
C18 C19 1.343(15) ? ? ?
C19 C20 1.392(12) ? ? ?
C21 C22 1.361(8) ? ? ?
C21 C26 1.355(9) ? ? ?
C22 C23 1.372(10) ? ? ?
C23 C24 1.363(12) ? ? ?
C24 C25 1.340(10) ? ? ?
C25 C26 1.396(10) ? ? ?
C27 C28 1.388(8) ? ? ?
C27 C32 1.374(9) ? ? ?
C28 C29 1.382(10) ? ? ?
C29 C30 1.350(11) ? ? ?
C30 C31 1.352(10) ? ? ?
C31 C32 1.379(9) ? ? ?

loop_
_geom_contact_atom_site_label_1
_geom_contact_atom_site_label_2
_geom_contact_distance
_geom_contact_site_symmetry_1
_geom_contact_site_symmetry_2
_geom_contact_publ_flag
? ? ? ? ? ?
